data_4088319
loop_
_publ_author_name
'Hirasawa, Kengo'
'Tanaka, Shinya'
'Horiuchi, Takeru'
'Kobayashi, Takahiro'
'Sato, Takumi'
'Morohashi, Naoya'
'Hattori, Tetsutaro'

_publ_section_title
;
 Pd(II) Complexes Ligated by 1,3-Bis(diphenylphosphino)calix[4]arene:
 Preparation, X-ray Structures, and Catalyses
;
_journal_issue 3
_journal_name_full Organometallics
_journal_page_first 420
_journal_paper_doi 10.1021/acs.organomet.5b00999
_journal_volume 35
_journal_year 2016
_chemical_formula_sum 'C81 H99 B2 Cl8 F8 N2 O2 P2 Pd'
_chemical_formula_weight 1758.18
_space_group_IT_number 62
_space_group_name_Hall '-P 2ac 2n'
_space_group_name_H-M_alt 'P n m a'
_symmetry_cell_setting orthorhombic
_symmetry_space_group_name_H-M 'P n m a'
_atom_sites_solution_hydrogens geom
_atom_sites_solution_primary direct
_atom_sites_solution_secondary difmap
_audit_creation_method SHELXL-97
_cell_angle_alpha 90.00
_cell_angle_beta 90.00
_cell_angle_gamma 90.00
_cell_formula_units_Z 4
_cell_length_a 18.2799(17)
_cell_length_b 19.2040(19)
_cell_length_c 24.661(2)
_cell_measurement_reflns_used 9216
_cell_measurement_temperature 100(2)
_cell_measurement_theta_max 26.67
_cell_measurement_theta_min 2.23
_cell_volume 8657.2(14)
_computing_cell_refinement 'Bruker SMART'
_computing_data_collection 'Bruker APEXII'
_computing_data_reduction 'Bruker SAINT'
_computing_molecular_graphics 'Yadokari-XG 2009 (Wakita Nemoto et al., 2009)'
_computing_publication_material 'Yadokari-XG 2009 (Wakita,Nemoto et al., 2009)'
_computing_structure_refinement 'SHELXL-97 (Sheldrick, 1997)'
_computing_structure_solution 'Bruker SHELXTL'
_diffrn_ambient_temperature 100(2)
_diffrn_detector_area_resol_mean 8.333
_diffrn_measured_fraction_theta_full 0.993
_diffrn_measured_fraction_theta_max 0.993
_diffrn_measurement_device_type 'Bruker APEX-II CCD'
_diffrn_measurement_method 'phi and omega scans'
_diffrn_radiation_monochromator 'Bruker Helios multilayered confocal mirror'
_diffrn_radiation_source 'Bruker TXS fine-focus rotating anode'
_diffrn_radiation_type MoK\a
_diffrn_radiation_wavelength 0.71073
_diffrn_reflns_av_R_equivalents 0.0796
_diffrn_reflns_av_sigmaI/netI 0.0694
_diffrn_reflns_limit_h_max 18
_diffrn_reflns_limit_h_min -23
_diffrn_reflns_limit_k_max 22
_diffrn_reflns_limit_k_min -24
_diffrn_reflns_limit_l_max 31
_diffrn_reflns_limit_l_min -31
_diffrn_reflns_number 46749
_diffrn_reflns_theta_full 27.50
_diffrn_reflns_theta_max 27.50
_diffrn_reflns_theta_min 1.34
_exptl_absorpt_coefficient_mu 0.560
_exptl_absorpt_correction_T_max 0.7456
_exptl_absorpt_correction_T_min 0.6848
_exptl_absorpt_correction_type empirical
_exptl_crystal_colour yellow
_exptl_crystal_density_diffrn 1.349
_exptl_crystal_density_method 'not measured'
_exptl_crystal_description prism
_exptl_crystal_F_000 3636
_exptl_crystal_size_max 0.1
_exptl_crystal_size_mid 0.1
_exptl_crystal_size_min 0.1
_refine_diff_density_max 2.652
_refine_diff_density_min -1.379
_refine_diff_density_rms 0.156
_refine_ls_extinction_method none
_refine_ls_goodness_of_fit_ref 1.173
_refine_ls_hydrogen_treatment mixed
_refine_ls_matrix_type full
_refine_ls_number_parameters 602
_refine_ls_number_reflns 10166
_refine_ls_number_restraints 285
_refine_ls_restrained_S_all 1.178
_refine_ls_R_factor_all 0.1367
_refine_ls_R_factor_gt 0.0975
_refine_ls_shift/su_max 0.001
_refine_ls_shift/su_mean 0.000
_refine_ls_structure_factor_coef Fsqd
_refine_ls_weighting_details 'calc w=1/[\s^2^(Fo^2^)+(0.1001P)^2^+55.9068P] where P=(Fo^2^+2Fc^2^)/3'
_refine_ls_weighting_scheme calc
_refine_ls_wR_factor_gt 0.2353
_refine_ls_wR_factor_ref 0.2626
_reflns_number_gt 7155
_reflns_number_total 10166
_reflns_threshold_expression >2sigma(I)
_cod_data_source_file om5b00999_si_005.cif
_cod_data_source_block complex11
_cod_original_cell_volume 8657.0(14)
_cod_database_code 4088319

loop_
_symmetry_equiv_pos_as_xyz
'x, y, z'
'-x+1/2, -y, z+1/2'
'x+1/2, -y+1/2, -z+1/2'
'-x, y+1/2, -z'
'-x, -y, -z'
'x-1/2, y, -z-1/2'
'-x-1/2, y-1/2, z-1/2'
'x, -y-1/2, z'

loop_
_atom_site_label
_atom_site_type_symbol
_atom_site_fract_x
_atom_site_fract_y
_atom_site_fract_z
_atom_site_U_iso_or_equiv
_atom_site_adp_type
_atom_site_occupancy
_atom_site_symmetry_multiplicity
_atom_site_calc_flag
_atom_site_refinement_flags
_atom_site_disorder_assembly
_atom_site_disorder_group
C1 C 0.9350(5) 0.2500 0.4495(3) 0.0172(15) Uani 1 2 d S . .
C2 C 0.9086(3) 0.1862(3) 0.4271(2) 0.0209(12) Uani 1 1 d . . .
C3 C 0.8712(3) 0.1883(3) 0.3788(3) 0.0250(13) Uani 1 1 d . . .
H1 H 0.8576 0.1464 0.3627 0.030 Uiso 1 1 calc R . .
C4 C 0.8527(5) 0.2500 0.3527(4) 0.0272(19) Uani 1 2 d S . .
C5 C 0.8101(6) 0.2500 0.2989(4) 0.041(2) Uani 1 2 d SDU . .
C6 C 0.9142(3) 0.1143(3) 0.4550(3) 0.0223(12) Uani 1 1 d . . .
H2 H 0.9244 0.0789 0.4280 0.027 Uiso 1 1 calc R . .
H3 H 0.9543 0.1148 0.4808 0.027 Uiso 1 1 calc R . .
C7 C 0.8382(3) 0.1002(3) 0.5413(3) 0.0212(12) Uani 1 1 d . . .
C8 C 0.8425(3) 0.0964(3) 0.4848(3) 0.0212(12) Uani 1 1 d . . .
C9 C 0.7800(3) 0.0788(3) 0.4560(3) 0.0227(12) Uani 1 1 d . . .
H4 H 0.7828 0.0742 0.4185 0.027 Uiso 1 1 calc R . .
C10 C 0.7124(3) 0.0676(3) 0.4818(3) 0.0233(13) Uani 1 1 d . A .
C11 C 0.7095(3) 0.0785(3) 0.5379(3) 0.0213(12) Uani 1 1 d . . .
H5 H 0.6649 0.0736 0.5556 0.026 Uiso 1 1 calc R . .
C12 C 0.7712(3) 0.0963(3) 0.5685(3) 0.0227(12) Uani 1 1 d . . .
C13 C 0.6448(3) 0.0447(3) 0.4497(3) 0.0289(14) Uani 1 1 d D . .
C14 C 0.6443(5) 0.0779(5) 0.3940(4) 0.051(2) Uani 1 1 d . A .
H6 H 0.6474 0.1276 0.3976 0.076 Uiso 1 1 calc R . .
H7 H 0.5998 0.0659 0.3756 0.076 Uiso 1 1 calc R . .
H8 H 0.6854 0.0612 0.3735 0.076 Uiso 1 1 calc R . .
C15 C 0.6465(5) -0.0336(4) 0.4429(4) 0.057(3) Uani 1 1 d . A .
H9 H 0.6025 -0.0487 0.4252 0.086 Uiso 1 1 calc R . .
H10 H 0.6500 -0.0553 0.4779 0.086 Uiso 1 1 calc R . .
H11 H 0.6880 -0.0465 0.4214 0.086 Uiso 1 1 calc R . .
C16A C 0.5748(7) 0.0494(11) 0.4842(7) 0.043(5) Uani 0.50 1 d PDU A 1
H62 H 0.5684 0.0964 0.4967 0.064 Uiso 0.50 1 calc PR A 1
H63 H 0.5790 0.0188 0.5148 0.064 Uiso 0.50 1 calc PR A 1
H64 H 0.5334 0.0360 0.4627 0.064 Uiso 0.50 1 calc PR A 1
C17 C 0.7646(3) 0.1146(3) 0.6288(3) 0.0243(13) Uani 1 1 d . . .
H15 H 0.8129 0.1151 0.6450 0.029 Uiso 1 1 calc R . .
H16 H 0.7359 0.0792 0.6470 0.029 Uiso 1 1 calc R . .
C18 C 0.7663(4) 0.2500 0.6451(3) 0.0180(16) Uani 1 2 d S . .
C19 C 0.7281(3) 0.1863(3) 0.6368(2) 0.0202(12) Uani 1 1 d . . .
C20 C 0.6528(3) 0.1882(3) 0.6302(2) 0.0236(13) Uani 1 1 d . . .
H17 H 0.6277 0.1463 0.6267 0.028 Uiso 1 1 calc R . .
C21 C 0.6133(5) 0.2500 0.6287(3) 0.0204(17) Uani 1 2 d S . .
P1 P 0.99969(11) 0.2500 0.50621(9) 0.0171(4) Uani 1 2 d S . .
C22 C 1.0635(3) 0.1780(3) 0.4951(3) 0.0226(12) Uani 1 1 d . . .
C23 C 1.0901(3) 0.1411(3) 0.5396(3) 0.0248(13) Uani 1 1 d . . .
H18 H 1.0710 0.1490 0.5741 0.030 Uiso 1 1 calc R . .
C24 C 1.1454(4) 0.0921(3) 0.5320(3) 0.0310(15) Uani 1 1 d . . .
H19 H 1.1629 0.0668 0.5614 0.037 Uiso 1 1 calc R . .
C25 C 1.1745(3) 0.0811(3) 0.4807(3) 0.0330(16) Uani 1 1 d . . .
H20 H 1.2121 0.0490 0.4760 0.040 Uiso 1 1 calc R . .
C26 C 1.1479(4) 0.1175(3) 0.4369(3) 0.0316(15) Uani 1 1 d . . .
H21 H 1.1678 0.1101 0.4026 0.038 Uiso 1 1 calc R . .
C27 C 1.0912(3) 0.1654(3) 0.4437(3) 0.0252(13) Uani 1 1 d . . .
H22 H 1.0721 0.1888 0.4139 0.030 Uiso 1 1 calc R . .
O1 O 0.9018(2) 0.1118(2) 0.57104(18) 0.0236(9) Uani 1 1 d . . .
C28 C 0.9369(3) 0.0480(3) 0.5872(3) 0.0292(14) Uani 1 1 d . . .
H23 H 0.9050 0.0224 0.6108 0.044 Uiso 1 1 calc R . .
H24 H 0.9816 0.0585 0.6058 0.044 Uiso 1 1 calc R . .
H25 H 0.9474 0.0205 0.5556 0.044 Uiso 1 1 calc R . .
P2 P 0.86207(12) 0.2500 0.66692(9) 0.0217(5) Uani 1 2 d S . .
C29 C 0.8735(3) 0.3233(4) 0.7122(3) 0.0290(14) Uani 1 1 d . . .
C30 C 0.8197(4) 0.3382(4) 0.7515(3) 0.0367(17) Uani 1 1 d . . .
H26 H 0.7775 0.3112 0.7532 0.044 Uiso 1 1 calc R . .
C31 C 0.8292(4) 0.3927(5) 0.7876(3) 0.053(2) Uani 1 1 d . . .
H27 H 0.7930 0.4031 0.8128 0.064 Uiso 1 1 calc R . .
C32 C 0.8928(5) 0.4315(6) 0.7860(4) 0.068(3) Uani 1 1 d . . .
H28 H 0.9002 0.4670 0.8111 0.082 Uiso 1 1 calc R . .
C33 C 0.9456(4) 0.4178(5) 0.7473(4) 0.057(3) Uani 1 1 d . . .
H29 H 0.9877 0.4449 0.7457 0.069 Uiso 1 1 calc R . .
C34 C 0.9359(4) 0.3638(4) 0.7109(3) 0.0355(16) Uani 1 1 d . . .
H30 H 0.9718 0.3547 0.6851 0.043 Uiso 1 1 calc R . .
Pd1 Pd 0.93853(3) 0.2500 0.59042(3) 0.01763(18) Uani 1 2 d S . .
N1 N 1.0285(4) 0.2500 0.6360(3) 0.0225(15) Uani 1 2 d S . .
C35 C 1.0771(6) 0.2500 0.6636(4) 0.033(2) Uani 1 2 d S . .
C36 C 1.1385(5) 0.2500 0.7020(5) 0.047(3) Uani 1 2 d S . .
H31 H 1.1308 0.2854 0.7289 0.070 Uiso 0.50 1 calc PR . .
H32 H 1.1832 0.2592 0.6829 0.070 Uiso 0.50 1 calc PR . .
H33 H 1.1417 0.2054 0.7194 0.070 Uiso 0.50 1 calc PR . .
N2 N 0.8479(3) 0.2500 0.5468(3) 0.0152(13) Uani 1 2 d S . .
C37 C 0.7959(4) 0.2500 0.5216(3) 0.0175(16) Uani 1 2 d S . .
C38 C 0.7296(5) 0.2500 0.4891(4) 0.0245(18) Uani 1 2 d S . .
H34 H 0.7125 0.2969 0.4847 0.037 Uiso 0.50 1 calc PR . .
H35 H 0.6927 0.2228 0.5069 0.037 Uiso 0.50 1 calc PR . .
H36 H 0.7398 0.2302 0.4541 0.037 Uiso 0.50 1 calc PR . .
C39 C 0.5298(5) 0.2500 0.6239(4) 0.0273(18) Uani 1 2 d SDU . .
C40A C 0.8484(12) 0.2017(11) 0.2581(7) 0.069(5) Uani 0.50 1 d PDU B 1
H46 H 0.8390 0.1541 0.2677 0.104 Uiso 0.50 1 calc PR B 1
H47 H 0.9001 0.2102 0.2589 0.104 Uiso 0.50 1 calc PR B 1
H48 H 0.8299 0.2106 0.2224 0.104 Uiso 0.50 1 calc PR B 1
C40B C 0.8056(12) 0.1765(6) 0.2740(8) 0.062(4) Uani 0.50 1 d PDU B 2
H49 H 0.8090 0.1423 0.3023 0.093 Uiso 0.50 1 calc PR B 2
H50 H 0.8452 0.1701 0.2488 0.093 Uiso 0.50 1 calc PR B 2
H51 H 0.7599 0.1713 0.2553 0.093 Uiso 0.50 1 calc PR B 2
C41 C 0.7283(8) 0.2500 0.3103(7) 0.086(4) Uani 1 2 d SU B .
H52 H 0.7020 0.2500 0.2766 0.129 Uiso 1 2 calc SR . .
H53 H 0.7157 0.2908 0.3307 0.129 Uiso 0.50 1 calc PR . .
H54 H 0.7157 0.2092 0.3307 0.129 Uiso 0.50 1 calc PR . .
C43A C 0.5051(8) 0.1957(7) 0.5818(6) 0.034(3) Uani 0.50 1 d PDU C 2
H37 H 0.4527 0.1962 0.5790 0.052 Uiso 0.50 1 calc PR C 2
H38 H 0.5211 0.1503 0.5929 0.052 Uiso 0.50 1 calc PR C 2
H39 H 0.5261 0.2069 0.5472 0.052 Uiso 0.50 1 calc PR C 2
C43B C 0.4958(7) 0.1801(5) 0.6091(7) 0.030(3) Uani 0.50 1 d PDU C 1
H40 H 0.4436 0.1849 0.6069 0.045 Uiso 0.50 1 calc PR C 1
H41 H 0.5079 0.1463 0.6365 0.045 Uiso 0.50 1 calc PR C 1
H42 H 0.5146 0.1649 0.5748 0.045 Uiso 0.50 1 calc PR C 1
C42 C 0.4995(8) 0.2221(8) 0.6787(6) 0.044(3) Uani 0.50 1 d PU C 2
H43 H 0.4470 0.2212 0.6774 0.067 Uiso 0.50 1 calc PR C 2
H44 H 0.5152 0.2519 0.7077 0.067 Uiso 1 2 calc SR C 2
H45 H 0.5176 0.1758 0.6848 0.067 Uiso 0.50 1 calc PR C 2
C44 C 0.5403(17) 0.3583(16) 0.2163(9) 0.090(7) Uani 0.50 1 d PDU . 2
H55 H 0.5735 0.3970 0.2160 0.135 Uiso 0.50 1 calc PR . 2
H56 H 0.4943 0.3723 0.2009 0.135 Uiso 0.50 1 calc PR . 2
H57 H 0.5605 0.3209 0.1952 0.135 Uiso 0.50 1 calc PR . 2
C45 C 0.5282(19) 0.3333(16) 0.2756(10) 0.099(7) Uani 0.50 1 d PDU . 2
H58 H 0.5797 0.3317 0.2851 0.119 Uiso 0.50 1 calc PR . 2
H59 H 0.5125 0.3782 0.2894 0.119 Uiso 0.50 1 calc PR . 2
C46 C 0.5015(13) 0.2907(3) 0.3255(9) 0.087(6) Uani 0.50 1 d PDU . 2
H60 H 0.4517 0.3054 0.3329 0.105 Uiso 0.50 1 calc PR . 2
H61 H 0.5308 0.3054 0.3562 0.105 Uiso 0.50 1 calc PR . 2
Cl3 Cl 1.3318(4) 0.2282(4) 0.4871(3) 0.104(3) Uani 0.50 1 d P . .
C48 C 1.2591(8) 0.2500 0.5265(4) 0.072(3) Uani 1 2 d SDU . .
Cl4B Cl 1.2818(17) 0.2500 0.5956(5) 0.094(6) Uani 0.40 2 d SPDU D 1
Cl4A Cl 1.2809(9) 0.2217(7) 0.5924(3) 0.074(3) Uani 0.30 1 d PDU . 2
Cl6A Cl 1.1872(4) -0.0856(5) 0.8716(4) 0.072(3) Uani 0.50 1 d PDU E 2
Cl6B Cl 1.1633(5) -0.1016(6) 0.8796(4) 0.078(3) Uani 0.50 1 d PDU E 1
C49 C 1.1213(5) -0.0525(5) 0.8271(3) 0.055(2) Uani 1 1 d DU . .
Cl5 Cl 1.05675(11) 0.00275(10) 0.85855(8) 0.0440(5) Uani 1 1 d U E .
Cl1 Cl 0.6614(3) 0.0706(4) 0.2134(3) 0.0981(19) Uani 0.50 1 d PDU F 1
C47 C 0.5668(6) 0.0845(11) 0.2191(9) 0.119(5) Uani 0.50 1 d PDU F 1
Cl2B Cl 0.5541(15) 0.1739(11) 0.2091(9) 0.139(5) Uani 0.25 1 d PDU F 1
Cl2A Cl 0.5467(9) 0.1379(8) 0.2750(6) 0.093(3) Uani 0.25 1 d PDU F 1
B1 B 1.1319(5) 0.0364(5) 0.6874(4) 0.043(2) Uani 1 1 d . . .
F1 F 1.0977(3) 0.0924(3) 0.6626(2) 0.0624(15) Uani 1 1 d . . .
F2 F 1.1905(3) 0.0136(3) 0.65730(19) 0.0545(13) Uani 1 1 d . . .
F3 F 1.1553(3) 0.0608(4) 0.7377(2) 0.0783(19) Uani 1 1 d . . .
F4 F 1.0834(4) -0.0167(3) 0.6951(4) 0.102(3) Uani 1 1 d . . .
C16B C 0.5757(6) 0.0793(9) 0.4734(7) 0.030(4) Uani 0.50 1 d PDU A 2
H65 H 0.5821 0.1289 0.4741 0.045 Uiso 0.50 1 calc PR A 2
H66 H 0.5678 0.0627 0.5097 0.045 Uiso 0.50 1 calc PR A 2
H67 H 0.5342 0.0678 0.4514 0.045 Uiso 0.50 1 calc PR A 2

loop_
_atom_site_aniso_label
_atom_site_aniso_U_11
_atom_site_aniso_U_22
_atom_site_aniso_U_33
_atom_site_aniso_U_23
_atom_site_aniso_U_13
_atom_site_aniso_U_12
C1 0.022(4) 0.015(3) 0.015(4) 0.000 0.002(3) 0.000
C2 0.015(3) 0.017(3) 0.030(3) -0.004(2) 0.004(2) 0.000(2)
C3 0.021(3) 0.025(3) 0.029(3) -0.005(2) 0.005(3) -0.002(2)
C4 0.024(5) 0.030(5) 0.027(5) 0.000 0.007(4) 0.000
C5 0.046(5) 0.049(5) 0.029(5) 0.000 -0.008(4) 0.000
C6 0.017(3) 0.014(3) 0.035(3) -0.003(2) 0.002(3) -0.001(2)
C7 0.015(3) 0.009(2) 0.039(4) 0.002(2) -0.001(2) 0.001(2)
C8 0.017(3) 0.009(2) 0.038(3) 0.001(2) 0.002(2) 0.002(2)
C9 0.022(3) 0.013(2) 0.033(3) -0.002(2) 0.000(3) 0.002(2)
C10 0.018(3) 0.011(2) 0.042(4) -0.001(2) -0.003(3) 0.000(2)
C11 0.012(3) 0.015(2) 0.037(3) 0.002(2) 0.003(2) -0.002(2)
C12 0.017(3) 0.014(2) 0.037(3) 0.004(2) -0.001(2) 0.002(2)
C13 0.015(3) 0.030(3) 0.042(4) -0.007(3) -0.002(3) -0.004(2)
C14 0.036(4) 0.052(5) 0.064(6) 0.012(4) -0.020(4) -0.013(4)
C15 0.067(6) 0.029(4) 0.076(6) 0.000(4) -0.037(5) -0.019(4)
C16A 0.027(7) 0.057(8) 0.044(8) -0.006(7) -0.007(6) -0.010(6)
C17 0.015(3) 0.021(3) 0.036(4) 0.008(2) 0.000(2) 0.004(2)
C18 0.003(3) 0.026(4) 0.024(4) 0.000 -0.003(3) 0.000
C19 0.014(3) 0.023(3) 0.023(3) 0.005(2) 0.002(2) -0.001(2)
C20 0.022(3) 0.023(3) 0.026(3) 0.000(2) 0.000(2) -0.003(2)
C21 0.017(4) 0.027(4) 0.017(4) 0.000 0.001(3) 0.000
P1 0.0094(9) 0.0117(8) 0.0303(12) 0.000 0.0015(8) 0.000
C22 0.013(3) 0.014(2) 0.041(4) 0.000(2) 0.002(3) -0.002(2)
C23 0.017(3) 0.012(2) 0.045(4) -0.001(2) 0.003(3) 0.000(2)
C24 0.024(3) 0.017(3) 0.053(4) 0.006(3) -0.005(3) 0.001(2)
C25 0.014(3) 0.018(3) 0.067(5) -0.005(3) 0.007(3) 0.005(2)
C26 0.023(3) 0.016(3) 0.055(4) -0.003(3) 0.012(3) 0.001(2)
C27 0.020(3) 0.014(3) 0.042(4) 0.000(2) 0.005(3) 0.001(2)
O1 0.013(2) 0.0170(19) 0.041(3) 0.0017(17) -0.0036(18) 0.0012(16)
C28 0.021(3) 0.021(3) 0.046(4) 0.009(3) -0.006(3) 0.006(2)
P2 0.0102(10) 0.0296(11) 0.0255(12) 0.000 -0.0014(8) 0.000
C29 0.014(3) 0.047(4) 0.026(3) -0.005(3) -0.004(2) -0.002(3)
C30 0.018(3) 0.061(5) 0.030(4) -0.013(3) 0.000(3) -0.004(3)
C31 0.033(4) 0.085(7) 0.041(5) -0.030(4) 0.009(3) -0.004(4)
C32 0.043(5) 0.101(8) 0.062(6) -0.051(6) 0.007(4) -0.012(5)
C33 0.026(4) 0.080(6) 0.065(6) -0.035(5) 0.006(4) -0.018(4)
C34 0.020(3) 0.052(4) 0.034(4) -0.015(3) 0.003(3) -0.004(3)
Pd1 0.0092(3) 0.0192(3) 0.0244(3) 0.000 -0.0001(3) 0.000
N1 0.009(3) 0.026(4) 0.032(4) 0.000 0.000(3) 0.000
C35 0.031(6) 0.035(5) 0.034(5) 0.000 0.003(4) 0.000
C36 0.017(5) 0.079(9) 0.045(7) 0.000 -0.008(5) 0.000
N2 0.005(3) 0.012(3) 0.028(4) 0.000 0.004(3) 0.000
C37 0.013(4) 0.008(3) 0.031(5) 0.000 0.006(3) 0.000
C38 0.028(5) 0.015(4) 0.030(5) 0.000 -0.006(4) 0.000
C39 0.016(4) 0.029(4) 0.037(4) 0.000 0.003(3) 0.000
C40A 0.086(8) 0.070(8) 0.053(8) -0.016(6) -0.006(7) 0.015(7)
C40B 0.074(8) 0.059(6) 0.052(7) -0.010(6) -0.031(6) -0.007(6)
C41 0.055(5) 0.131(9) 0.072(8) 0.000 -0.001(6) 0.000
C43A 0.023(6) 0.032(6) 0.048(6) -0.003(5) -0.005(6) 0.000(5)
C43B 0.015(5) 0.031(5) 0.045(7) 0.008(5) -0.002(5) -0.004(4)
C42 0.028(6) 0.062(7) 0.044(5) 0.007(5) 0.010(5) 0.000(5)
C44 0.073(10) 0.102(11) 0.096(8) -0.017(8) 0.007(8) 0.002(9)
C45 0.094(10) 0.095(10) 0.108(9) 0.003(7) -0.008(8) -0.004(8)
C46 0.074(9) 0.093(9) 0.096(8) -0.004(7) -0.015(7) -0.007(7)
Cl3 0.082(4) 0.105(7) 0.125(5) -0.029(4) 0.015(4) 0.002(3)
C48 0.064(7) 0.057(7) 0.095(5) 0.000 0.002(6) 0.000
Cl4B 0.086(9) 0.102(12) 0.096(6) 0.000 0.001(7) 0.000
Cl4A 0.062(6) 0.078(6) 0.082(4) -0.018(4) 0.007(5) -0.005(6)
Cl6A 0.056(4) 0.069(4) 0.091(4) -0.017(3) -0.036(3) 0.017(3)
Cl6B 0.064(5) 0.101(6) 0.068(4) -0.009(4) -0.024(4) 0.038(4)
C49 0.055(4) 0.056(4) 0.054(4) -0.005(3) -0.002(3) 0.016(3)
Cl5 0.0363(10) 0.0417(10) 0.0541(12) -0.0060(8) 0.0051(9) -0.0004(8)
Cl1 0.078(3) 0.143(5) 0.073(3) -0.001(3) 0.004(3) -0.053(3)
C47 0.102(6) 0.132(8) 0.122(10) -0.014(7) 0.010(9) -0.002(9)
Cl2B 0.165(10) 0.141(8) 0.112(8) 0.007(7) 0.005(8) -0.005(7)
Cl2A 0.087(7) 0.084(7) 0.108(6) 0.002(5) -0.017(5) -0.017(6)
B1 0.030(5) 0.047(5) 0.053(6) 0.011(4) 0.006(4) 0.010(4)
F1 0.056(3) 0.059(3) 0.072(4) 0.026(3) 0.013(3) 0.023(3)
F2 0.038(3) 0.075(3) 0.051(3) -0.009(2) 0.001(2) 0.017(2)
F3 0.067(4) 0.123(5) 0.045(3) -0.003(3) 0.003(3) 0.026(4)
F4 0.077(4) 0.051(3) 0.179(8) 0.008(4) 0.037(5) -0.010(3)
C16B 0.007(5) 0.045(7) 0.038(7) -0.009(6) -0.008(5) -0.001(5)

loop_
_atom_type_symbol
_atom_type_description
_atom_type_scat_dispersion_real
_atom_type_scat_dispersion_imag
_atom_type_scat_source
C C 0.0033 0.0016 'International Tables Vol C Tables 4.2.6.8 and 6.1.1.4'
H H 0.0000 0.0000 'International Tables Vol C Tables 4.2.6.8 and 6.1.1.4'
B B 0.0013 0.0007 'International Tables Vol C Tables 4.2.6.8 and 6.1.1.4'
N N 0.0061 0.0033 'International Tables Vol C Tables 4.2.6.8 and 6.1.1.4'
O O 0.0106 0.0060 'International Tables Vol C Tables 4.2.6.8 and 6.1.1.4'
F F 0.0171 0.0103 'International Tables Vol C Tables 4.2.6.8 and 6.1.1.4'
P P 0.1023 0.0942 'International Tables Vol C Tables 4.2.6.8 and 6.1.1.4'
Pd Pd -0.9988 1.0072 'International Tables Vol C Tables 4.2.6.8 and 6.1.1.4'
Cl Cl 0.1484 0.1585 'International Tables Vol C Tables 4.2.6.8 and 6.1.1.4'

loop_
_geom_angle_atom_site_label_1
_geom_angle_atom_site_label_2
_geom_angle_atom_site_label_3
_geom_angle
_geom_angle_site_symmetry_1
_geom_angle_site_symmetry_3
C2 C1 C2 118.2(7) 8_565 .
C2 C1 P1 120.9(4) 8_565 .
C2 C1 P1 120.9(4) . .
C3 C2 C1 118.6(6) . .
C3 C2 C6 116.4(5) . .
C1 C2 C6 124.9(5) . .
C2 C3 C4 123.2(6) . .
C3 C4 C3 117.0(8) . 8_565
C3 C4 C5 121.5(4) . .
C3 C4 C5 121.5(4) 8_565 .
C40A C5 C40A 74.3(19) . 8_565
C40A C5 C41 124.6(12) . .
C40A C5 C41 124.6(12) 8_565 .
C40A C5 C40B 37.9(11) . .
C40A C5 C40B 108.5(15) 8_565 .
C41 C5 C40B 91.2(10) . .
C40A C5 C40B 108.5(15) . 8_565
C40A C5 C40B 37.9(11) 8_565 8_565
C41 C5 C40B 91.2(10) . 8_565
C40B C5 C40B 132.6(17) . 8_565
C40A C5 C4 109.5(10) . .
C40A C5 C4 109.5(10) 8_565 .
C41 C5 C4 109.7(10) . .
C40B C5 C4 111.7(8) . .
C40B C5 C4 111.7(8) 8_565 .
C8 C6 C2 110.8(5) . .
O1 C7 C8 119.1(5) . .
O1 C7 C12 119.2(6) . .
C8 C7 C12 121.6(5) . .
C9 C8 C7 118.5(5) . .
C9 C8 C6 120.7(6) . .
C7 C8 C6 120.7(5) . .
C8 C9 C10 121.9(6) . .
C11 C10 C9 117.2(5) . .
C11 C10 C13 121.6(5) . .
C9 C10 C13 121.2(6) . .
C12 C11 C10 122.6(5) . .
C7 C12 C11 117.4(6) . .
C7 C12 C17 121.5(5) . .
C11 C12 C17 121.0(5) . .
C14 C13 C15 108.6(6) . .
C14 C13 C10 110.7(5) . .
C15 C13 C10 109.0(6) . .
C14 C13 C16A 118.2(10) . .
C15 C13 C16A 97.8(10) . .
C10 C13 C16A 111.6(9) . .
C14 C13 C16B 99.1(9) . .
C15 C13 C16B 119.1(9) . .
C10 C13 C16B 109.9(7) . .
C16A C13 C16B 23.7(8) . .
C12 C17 C19 111.3(5) . .
C19 C18 C19 118.5(7) . 8_565
C19 C18 P2 120.7(3) . .
C19 C18 P2 120.7(3) 8_565 .
C20 C19 C18 118.8(5) . .
C20 C19 C17 116.0(5) . .
C18 C19 C17 125.0(5) . .
C19 C20 C21 122.8(6) . .
C20 C21 C20 117.2(8) 8_565 .
C20 C21 C39 121.4(4) 8_565 .
C20 C21 C39 121.4(4) . .
C1 P1 C22 107.3(3) . 8_565
C1 P1 C22 107.3(3) . .
C22 P1 C22 98.1(4) 8_565 .
C1 P1 Pd1 111.5(3) . .
C22 P1 Pd1 115.7(2) 8_565 .
C22 P1 Pd1 115.7(2) . .
C27 C22 C23 120.3(6) . .
C27 C22 P1 120.1(5) . .
C23 C22 P1 119.2(5) . .
C22 C23 C24 119.3(6) . .
C23 C24 C25 120.3(6) . .
C26 C25 C24 120.2(6) . .
C25 C26 C27 120.1(7) . .
C22 C27 C26 119.8(6) . .
C7 O1 C28 112.4(4) . .
C29 P2 C29 102.2(5) . 8_565
C29 P2 C18 107.0(3) . .
C29 P2 C18 107.0(3) 8_565 .
C29 P2 Pd1 115.3(2) . .
C29 P2 Pd1 115.3(2) 8_565 .
C18 P2 Pd1 109.4(3) . .
C34 C29 C30 118.6(6) . .
C34 C29 P2 121.2(5) . .
C30 C29 P2 120.1(5) . .
C31 C30 C29 120.5(7) . .
C32 C31 C30 119.6(7) . .
C33 C32 C31 120.4(8) . .
C34 C33 C32 120.0(8) . .
C33 C34 C29 120.8(7) . .
N2 Pd1 N1 178.7(3) . .
N2 Pd1 P2 86.5(2) . .
N1 Pd1 P2 92.2(2) . .
N2 Pd1 P1 85.3(2) . .
N1 Pd1 P1 96.1(2) . .
P2 Pd1 P1 171.75(8) . .
C35 N1 Pd1 176.8(8) . .
N1 C35 C36 177.4(11) . .
C37 N2 Pd1 179.9(7) . .
N2 C37 C38 179.7(9) . .
C43B C39 C43B 123.6(12) . 8_565
C43B C39 C21 115.1(6) . .
C43B C39 C21 115.1(6) 8_565 .
C43B C39 C43A 108.4(10) . 8_565
C43B C39 C43A 28.7(7) 8_565 8_565
C21 C39 C43A 110.1(8) . 8_565
C43B C39 C43A 28.7(7) . .
C43B C39 C43A 108.4(10) 8_565 .
C21 C39 C43A 110.1(8) . .
C43A C39 C43A 85.2(13) 8_565 .
C43B C39 C42 111.6(10) . 8_565
C43B C39 C42 76.1(9) 8_565 8_565
C21 C39 C42 106.8(8) . 8_565
C43A C39 C42 104.4(9) 8_565 8_565
C43A C39 C42 135.7(10) . 8_565
C43B C39 C42 76.1(9) . .
C43B C39 C42 111.6(10) 8_565 .
C21 C39 C42 106.8(8) . .
C43A C39 C42 135.7(10) 8_565 .
C43A C39 C42 104.4(9) . .
C42 C39 C42 40.4(12) 8_565 .
C46 C45 C44 162(3) . .
C45 C46 C46 121.7(14) . 8_565
Cl3 Cl3 C48 75.7(3) 8_565 .
Cl3 C48 Cl3 28.6(5) . 8_565
Cl3 C48 Cl4B 111.8(13) . .
Cl3 C48 Cl4B 111.8(13) 8_565 .
Cl3 C48 Cl4A 115.3(10) . 8_565
Cl3 C48 Cl4A 106.0(9) 8_565 8_565
Cl4B C48 Cl4A 18.0(5) . 8_565
Cl3 C48 Cl4A 106.0(9) . .
Cl3 C48 Cl4A 115.3(10) 8_565 .
Cl4B C48 Cl4A 18.0(5) . .
Cl4A C48 Cl4A 35.9(9) 8_565 .
Cl4A Cl4A C48 72.0(5) 8_565 .
Cl6A C49 Cl5 113.8(6) . .
Cl6A C49 Cl6B 18.6(5) . .
Cl5 C49 Cl6B 106.7(6) . .
Cl2B C47 Cl2A 60.7(10) . .
Cl2B C47 Cl1 105.6(14) . .
Cl2A C47 Cl1 110.9(11) . .
F4 B1 F2 110.1(8) . .
F4 B1 F1 110.4(7) . .
F2 B1 F1 111.1(7) . .
F4 B1 F3 109.1(8) . .
F2 B1 F3 110.4(7) . .
F1 B1 F3 105.6(8) . .

loop_
_geom_bond_atom_site_label_1
_geom_bond_atom_site_label_2
_geom_bond_distance
_geom_bond_site_symmetry_2
C1 C2 1.428(7) 8_565
C1 C2 1.428(7) .
C1 P1 1.832(8) .
C2 C3 1.375(9) .
C2 C6 1.546(8) .
C3 C4 1.390(8) .
C4 C3 1.390(8) 8_565
C4 C5 1.539(14) .
C5 C40A 1.536(8) .
C5 C40A 1.536(8) 8_565
C5 C41 1.522(19) .
C5 C40B 1.541(8) .
C5 C40B 1.541(8) 8_565
C6 C8 1.541(8) .
C7 O1 1.392(7) .
C7 C8 1.398(9) .
C7 C12 1.398(8) .
C8 C9 1.388(8) .
C9 C10 1.406(8) .
C10 C11 1.401(9) .
C10 C13 1.532(8) .
C11 C12 1.399(8) .
C12 C17 1.532(9) .
C13 C14 1.514(11) .
C13 C15 1.514(10) .
C13 C16A 1.539(7) .
C13 C16B 1.542(7) .
C17 C19 1.543(8) .
C18 C19 1.423(7) .
C18 C19 1.423(7) 8_565
C18 P2 1.832(8) .
C19 C20 1.386(8) .
C20 C21 1.390(7) .
C21 C20 1.390(7) 8_565
C21 C39 1.531(12) .
P1 C22 1.830(6) 8_565
P1 C22 1.830(6) .
P1 Pd1 2.359(2) .
C22 C27 1.386(9) .
C22 C23 1.395(9) .
C23 C24 1.393(8) .
C24 C25 1.389(10) .
C25 C26 1.376(10) .
C26 C27 1.396(8) .
O1 C28 1.439(7) .
P2 C29 1.810(7) .
P2 C29 1.810(7) 8_565
P2 Pd1 2.348(2) .
C29 C34 1.380(9) .
C29 C30 1.410(9) .
C30 C31 1.384(11) .
C31 C32 1.382(12) .
C32 C33 1.383(12) .
C33 C34 1.383(10) .
Pd1 N2 1.976(7) .
Pd1 N1 1.993(7) .
N1 C35 1.119(12) .
C35 C36 1.469(14) .
N2 C37 1.135(10) .
C37 C38 1.454(12) .
C39 C43B 1.524(7) .
C39 C43B 1.524(7) 8_565
C39 C43A 1.539(7) 8_565
C39 C43A 1.539(7) .
C39 C42 1.555(16) 8_565
C39 C42 1.555(16) .
C44 C45 1.557(8) .
C45 C46 1.555(8) .
C46 C46 1.564(10) 8_565
Cl3 Cl3 0.838(14) 8_565
Cl3 C48 1.698(16) .
C48 Cl3 1.698(16) 8_565
C48 Cl4B 1.755(8) .
C48 Cl4A 1.760(8) 8_565
C48 Cl4A 1.760(8) .
Cl4A Cl4A 1.09(3) 8_565
Cl6A C49 1.748(7) .
Cl6B C49 1.776(7) .
C49 Cl5 1.766(9) .
Cl1 C47 1.756(7) .
C47 Cl2B 1.751(8) .
C47 Cl2A 1.758(7) .
B1 F4 1.363(11) .
B1 F2 1.375(10) .
B1 F1 1.387(10) .
B1 F3 1.392(12) .

loop_
_geom_torsion_atom_site_label_1
_geom_torsion_atom_site_label_2
_geom_torsion_atom_site_label_3
_geom_torsion_atom_site_label_4
_geom_torsion
_geom_torsion_site_symmetry_1
_geom_torsion_site_symmetry_4
C2 C1 C2 C3 12.9(11) 8_565 .
P1 C1 C2 C3 -168.1(5) . .
C2 C1 C2 C6 -162.8(4) 8_565 .
P1 C1 C2 C6 16.2(9) . .
C1 C2 C3 C4 -5.3(10) . .
C6 C2 C3 C4 170.8(6) . .
C2 C3 C4 C3 -2.5(13) . 8_565
C2 C3 C4 C5 -179.4(7) . .
C3 C4 C5 C40A -51.8(14) . .
C3 C4 C5 C40A 131.5(12) 8_565 .
C3 C4 C5 C40A -131.5(12) . 8_565
C3 C4 C5 C40A 51.8(14) 8_565 8_565
C3 C4 C5 C41 88.4(7) . .
C3 C4 C5 C41 -88.4(7) 8_565 .
C3 C4 C5 C40B -11.2(16) . .
C3 C4 C5 C40B 172.0(12) 8_565 .
C3 C4 C5 C40B -172.0(12) . 8_565
C3 C4 C5 C40B 11.3(16) 8_565 8_565
C3 C2 C6 C8 -78.9(7) . .
C1 C2 C6 C8 96.9(7) . .
O1 C7 C8 C9 174.5(5) . .
C12 C7 C8 C9 -9.0(8) . .
O1 C7 C8 C6 -8.0(8) . .
C12 C7 C8 C6 168.5(5) . .
C2 C6 C8 C9 72.1(7) . .
C2 C6 C8 C7 -105.3(6) . .
C7 C8 C9 C10 2.7(8) . .
C6 C8 C9 C10 -174.8(5) . .
C8 C9 C10 C11 3.2(8) . .
C8 C9 C10 C13 -177.0(5) . .
C9 C10 C11 C12 -3.1(8) . .
C13 C10 C11 C12 177.0(5) . .
O1 C7 C12 C11 -174.5(5) . .
C8 C7 C12 C11 9.0(8) . .
O1 C7 C12 C17 8.7(8) . .
C8 C7 C12 C17 -167.8(5) . .
C10 C11 C12 C7 -2.8(8) . .
C10 C11 C12 C17 174.0(5) . .
C11 C10 C13 C14 144.5(6) . .
C9 C10 C13 C14 -35.3(8) . .
C11 C10 C13 C15 -96.2(7) . .
C9 C10 C13 C15 84.0(8) . .
C11 C10 C13 C16A 10.7(11) . .
C9 C10 C13 C16A -169.1(10) . .
C11 C10 C13 C16B 36.0(10) . .
C9 C10 C13 C16B -143.8(9) . .
C7 C12 C17 C19 104.8(6) . .
C11 C12 C17 C19 -71.8(7) . .
C19 C18 C19 C20 -10.9(11) 8_565 .
P2 C18 C19 C20 168.1(5) . .
C19 C18 C19 C17 162.7(5) 8_565 .
P2 C18 C19 C17 -18.3(10) . .
C12 C17 C19 C20 77.0(7) . .
C12 C17 C19 C18 -96.7(7) . .
C18 C19 C20 C21 3.2(10) . .
C17 C19 C20 C21 -170.9(6) . .
C19 C20 C21 C20 4.5(12) . 8_565
C19 C20 C21 C39 -177.2(7) . .
C2 C1 P1 C22 -38.2(7) 8_565 8_565
C2 C1 P1 C22 142.9(6) . 8_565
C2 C1 P1 C22 -142.9(6) 8_565 .
C2 C1 P1 C22 38.2(7) . .
C2 C1 P1 Pd1 89.5(6) 8_565 .
C2 C1 P1 Pd1 -89.5(6) . .
C1 P1 C22 C27 42.2(6) . .
C22 P1 C22 C27 -68.8(6) 8_565 .
Pd1 P1 C22 C27 167.4(4) . .
C1 P1 C22 C23 -144.8(5) . .
C22 P1 C22 C23 104.2(5) 8_565 .
Pd1 P1 C22 C23 -19.6(5) . .
C27 C22 C23 C24 0.9(9) . .
P1 C22 C23 C24 -172.1(5) . .
C22 C23 C24 C25 1.0(9) . .
C23 C24 C25 C26 -1.3(10) . .
C24 C25 C26 C27 -0.4(10) . .
C23 C22 C27 C26 -2.5(9) . .
P1 C22 C27 C26 170.4(5) . .
C25 C26 C27 C22 2.3(9) . .
C8 C7 O1 C28 -91.5(6) . .
C12 C7 O1 C28 91.9(6) . .
C19 C18 P2 C29 -143.9(6) . .
C19 C18 P2 C29 35.1(7) 8_565 .
C19 C18 P2 C29 -35.1(7) . 8_565
C19 C18 P2 C29 143.9(6) 8_565 8_565
C19 C18 P2 Pd1 90.5(6) . .
C19 C18 P2 Pd1 -90.5(6) 8_565 .
C29 P2 C29 C34 107.3(6) 8_565 .
C18 P2 C29 C34 -140.5(6) . .
Pd1 P2 C29 C34 -18.5(7) . .
C29 P2 C29 C30 -69.8(7) 8_565 .
C18 P2 C29 C30 42.4(7) . .
Pd1 P2 C29 C30 164.3(5) . .
C34 C29 C30 C31 0.5(12) . .
P2 C29 C30 C31 177.7(7) . .
C29 C30 C31 C32 -1.8(14) . .
C30 C31 C32 C33 2.4(17) . .
C31 C32 C33 C34 -1.8(17) . .
C32 C33 C34 C29 0.6(15) . .
C30 C29 C34 C33 0.1(12) . .
P2 C29 C34 C33 -177.1(7) . .
C29 P2 Pd1 N2 -120.6(2) . .
C29 P2 Pd1 N2 120.6(2) 8_565 .
C18 P2 Pd1 N2 0.0 . .
C29 P2 Pd1 N1 59.4(2) . .
C29 P2 Pd1 N1 -59.4(2) 8_565 .
C18 P2 Pd1 N1 180.0 . .
C29 P2 Pd1 P1 -120.6(2) . .
C29 P2 Pd1 P1 120.6(2) 8_565 .
C18 P2 Pd1 P1 0.000(1) . .
C1 P1 Pd1 N2 0.0 . .
C22 P1 Pd1 N2 123.0(2) 8_565 .
C22 P1 Pd1 N2 -123.0(2) . .
C1 P1 Pd1 N1 180.0 . .
C22 P1 Pd1 N1 -57.0(2) 8_565 .
C22 P1 Pd1 N1 57.0(2) . .
C1 P1 Pd1 P2 0.000(1) . .
C22 P1 Pd1 P2 123.0(2) 8_565 .
C22 P1 Pd1 P2 -123.0(2) . .
N2 Pd1 N1 C35 0.00(6) . .
P2 Pd1 N1 C35 0.00(4) . .
P1 Pd1 N1 C35 180.00(4) . .
Pd1 N1 C35 C36 0.00(9) . .
N1 Pd1 N2 C37 180(100) . .
P2 Pd1 N2 C37 180(100) . .
P1 Pd1 N2 C37 0(100) . .
Pd1 N2 C37 C38 0(100) . .
C20 C21 C39 C43B 165.9(9) 8_565 .
C20 C21 C39 C43B -12.4(13) . .
C20 C21 C39 C43B 12.4(13) 8_565 8_565
C20 C21 C39 C43B -165.9(9) . 8_565
C20 C21 C39 C43A 43.0(11) 8_565 8_565
C20 C21 C39 C43A -135.3(9) . 8_565
C20 C21 C39 C43A 135.3(9) 8_565 .
C20 C21 C39 C43A -43.0(11) . .
C20 C21 C39 C42 -69.7(10) 8_565 8_565
C20 C21 C39 C42 112.0(9) . 8_565
C20 C21 C39 C42 -112.0(9) 8_565 .
C20 C21 C39 C42 69.7(10) . .
C44 C45 C46 C46 44(10) . 8_565
Cl3 Cl3 C48 Cl4B -95.8(4) 8_565 .
Cl3 Cl3 C48 Cl4A -76.6(5) 8_565 8_565
Cl3 Cl3 C48 Cl4A -113.8(6) 8_565 .
Cl3 C48 Cl4A Cl4A 111.3(6) . 8_565
Cl3 C48 Cl4A Cl4A 82.3(4) 8_565 8_565
Cl4B C48 Cl4A Cl4A 0(5) . 8_565
